data_7160275
loop_
_publ_author_name
'Behera, Kanhu Charan'
'Chauhan, Pinky'
'Tiwari, Shubham'
'Ravikanth, Mangalampalli'

_publ_section_title
;
 Synthesis, Structure, Spectral, and Electrochemical Properties of New
 Visible to NIR Absorbing 3-Pyrrolyl BODIPY Derivatives
;
_journal_name_full 'Organic &amp; Biomolecular Chemistry'
_journal_paper_doi 10.1039/D4OB01735H
_journal_year 2025
_chemical_formula_moiety 'C39 H24 B Cl F2 N5 O3 Re S2, 2(C H Cl3), 1[C6H14]'
_chemical_formula_sum 'C47 H40 B Cl7 F2 N5 O3 Re S2'
_chemical_formula_weight 1270.12
_chemical_name_systematic 'Re(I)-bis(benzothiazolyl) -3-pyrrolyl BODIPY'
_space_group_crystal_system triclinic
_space_group_IT_number 2
_space_group_name_Hall '-P 1'
_space_group_name_H-M_alt 'P -1'
_atom_sites_solution_hydrogens geom
_atom_sites_solution_primary dual
_audit_creation_date 2024-08-03
_audit_creation_method
;
Olex2 1.5
(compiled 2024.02.16 svn.r378c4104 for OlexSys, GUI svn.r6928)
;
_audit_update_record
;
2024-08-02 deposited with the CCDC.	2024-11-29 downloaded from the CCDC.
;
_cell_angle_alpha 74.614(4)
_cell_angle_beta 83.007(3)
_cell_angle_gamma 73.867(3)
_cell_formula_units_Z 2
_cell_length_a 10.6474(3)
_cell_length_b 13.6874(6)
_cell_length_c 18.0722(7)
_cell_measurement_reflns_used 22875
_cell_measurement_temperature 150.00(10)
_cell_measurement_theta_max 29.1360
_cell_measurement_theta_min 1.6130
_cell_volume 2436.08(17)
_computing_cell_refinement 'CrysAlisPro 1.171.43.105a (Rigaku OD, 2024)'
_computing_data_collection 'PROGRAM:BIS V6.2.16/2021-10-22 && APEX4 2021.4-0                                '
_computing_data_reduction 'CrysAlisPro 1.171.43.105a (Rigaku OD, 2024)'
_computing_molecular_graphics 'Olex2 1.5 (Dolomanov et al., 2009)'
_computing_publication_material 'Olex2 1.5 (Dolomanov et al., 2009)'
_computing_structure_refinement 'SHELXL 2018/3 (Sheldrick, 2015)'
_computing_structure_solution 'SHELXT 2018/2 (Sheldrick, 2018)'
_diffrn_ambient_environment N~2~
_diffrn_ambient_temperature 150.00(10)
_diffrn_detector 'CCD plate'
_diffrn_measured_fraction_theta_full 0.995
_diffrn_measured_fraction_theta_max 0.995
_diffrn_measurement_details
;
List of Runs (angles in degrees, time in seconds):

  # Type    Start    End  Width  t~exp~   \w     \q     \k     \f   Frames
#--------------------------------------------------------------------------
  1  \f   -349.73  10.27   1.80   10.00  31.11 -18.16 -31.50    --   200
  2  \w    -76.17   6.63   1.80   10.00    --  -18.16  89.85 120.33   46
  3  \w   -122.88  22.92   1.80   10.00    --  -18.16 -59.25  71.08   81
  4  \w    -76.17   6.63   1.80   10.00    --  -18.16  89.85 -32.66   46
  5  \w   -122.88  22.92   1.80   10.00    --  -18.16 -59.25-135.92   81
  6  \w    -76.17   6.63   1.80   10.00    --  -18.16  89.85-137.66   46
  7  \f    -10.27 349.73   1.80   10.00  72.69 -18.16  31.50    --   200
  8  \w    -76.17   6.63   1.80   10.00    --  -18.16  89.85  18.34   46
  9  \w    -76.17   6.63   1.80   10.00    --  -18.16  89.85 171.34   46
 10  \w   -122.88  22.92   1.80   10.00    --  -18.16 -59.25  20.08   81
;
_diffrn_measurement_device 'abstract diffractometer'
_diffrn_measurement_device_type 'Saxi-CrysAlisPro-abstract goniometer imported SAXI images'
_diffrn_measurement_method '\w and \f scans'
_diffrn_orient_matrix_type 'CrysAlisPro convention (1999,Acta A55,543-557)'
_diffrn_orient_matrix_UB_11 0.0145313000
_diffrn_orient_matrix_UB_12 0.0481528000
_diffrn_orient_matrix_UB_13 -0.0195888000
_diffrn_orient_matrix_UB_21 -0.0091304000
_diffrn_orient_matrix_UB_22 -0.0089611000
_diffrn_orient_matrix_UB_23 -0.0356357000
_diffrn_orient_matrix_UB_31 -0.0672876000
_diffrn_orient_matrix_UB_32 0.0263405000
_diffrn_orient_matrix_UB_33 0.0027871000
_diffrn_radiation_monochromator graphite
_diffrn_radiation_probe x-ray
_diffrn_radiation_type 'Mo K\a'
_diffrn_radiation_wavelength 0.71073
_diffrn_reflns_av_R_equivalents 0.0973
_diffrn_reflns_av_unetI/netI 0.0501
_diffrn_reflns_Laue_measured_fraction_full 0.995
_diffrn_reflns_Laue_measured_fraction_max 0.995
_diffrn_reflns_limit_h_max 12
_diffrn_reflns_limit_h_min -12
_diffrn_reflns_limit_k_max 16
_diffrn_reflns_limit_k_min -16
_diffrn_reflns_limit_l_max 21
_diffrn_reflns_limit_l_min -21
_diffrn_reflns_number 66595
_diffrn_reflns_point_group_measured_fraction_full 0.995
_diffrn_reflns_point_group_measured_fraction_max 0.995
_diffrn_reflns_theta_full 25.000
_diffrn_reflns_theta_max 25.000
_diffrn_reflns_theta_min 1.597
_diffrn_source 'fine-focus sealed X-ray tube'
_diffrn_source_type 'Enhance (Mo) X-ray Source'
_exptl_absorpt_coefficient_mu 3.020
_exptl_absorpt_correction_T_max 1.00000
_exptl_absorpt_correction_T_min 0.66405
_exptl_absorpt_correction_type multi-scan
_exptl_absorpt_process_details
;
CrysAlisPro 1.171.43.105a (Rigaku Oxford Diffraction, 2024)
Empirical absorption correction using spherical harmonics,
implemented in SCALE3 ABSPACK scaling algorithm.
;
_exptl_crystal_colour 'metallic greenish green'
_exptl_crystal_colour_lustre metallic
_exptl_crystal_colour_modifier greenish
_exptl_crystal_colour_primary green
_exptl_crystal_density_diffrn 1.732
_exptl_crystal_description block
_exptl_crystal_F_000 1260
_exptl_crystal_size_max 0.3
_exptl_crystal_size_mid 0.2
_exptl_crystal_size_min 0.1
_refine_diff_density_max 1.863
_refine_diff_density_min -1.711
_refine_diff_density_rms 0.124
_refine_ls_extinction_method none
_refine_ls_goodness_of_fit_ref 1.067
_refine_ls_hydrogen_treatment constr
_refine_ls_matrix_type full
_refine_ls_number_parameters 560
_refine_ls_number_reflns 8552
_refine_ls_number_restraints 6
_refine_ls_restrained_S_all 1.068
_refine_ls_R_factor_all 0.0421
_refine_ls_R_factor_gt 0.0383
_refine_ls_shift/su_max 0.002
_refine_ls_shift/su_mean 0.000
_refine_ls_structure_factor_coef Fsqd
_refine_ls_weighting_details 'w=1/[\s^2^(Fo^2^)+(0.0468P)^2^+2.9983P] where P=(Fo^2^+2Fc^2^)/3'
_refine_ls_weighting_scheme calc
_refine_ls_wR_factor_gt 0.0933
_refine_ls_wR_factor_ref 0.0970
_reflns_Friedel_coverage 0.000
_reflns_number_gt 7865
_reflns_number_total 8552
_reflns_threshold_expression 'I > 2\s(I)'
_cod_data_source_file d4ob01735h2.cif
_cod_data_source_block mr_kcb_32_re_autored
_cod_database_code 7160275
_shelx_shelxl_version_number 2018/3
_shelx_space_group_comment
;
The symmetry employed for this shelxl refinement is uniquely defined
by the following loop, which should always be used as a source of
symmetry information in preference to the above space-group names.
They are only intended as comments.
;
_shelx_estimated_absorpt_t_max 0.752
_shelx_estimated_absorpt_t_min 0.464
_olex2_refinement_description
;
1. Others
 Fixed Uiso: H00L(0.031) H01M(0.041) H01P(0.044) H01K(0.04) H01J(0.038)
 H018(0.041) H01H(0.04) H01F(0.038) H017(0.031) H00R(0.031) H012(0.033)
 H01A(0.036) H00Y(0.033) H00W(0.03) H015(0.034) H00T(0.034) H00V(0.032)
 H01O(0.046) H01R(0.051) H01I(0.046) H019(0.04) H01B(0.087) H01C(0.087)
 H01D(0.087) H01N(0.045) H01S(0.064)
 Fixed X: H00L(0.168311) H01M(0.474188) H01P(0.694319) H01K(0.738284)
 H01J(0.409499) H018(0.20005) H01H(-0.006506) H01F(-0.135207) H017(-0.086351)
 H00R(0.153245) H012(0.04825) H01A(-0.149387) H00Y(-0.242934) H00W(0.349758)
 H015(0.38303) H00T(0.256674) H00V(0.078113) H01O(0.638517) H01R(0.784039)
 H01I(0.795975) H019(0.646316) H01B(0.855657) H01C(0.974114) H01D(0.931867)
 H01N(0.555017) H01S(0.55556)
 Fixed Y: H00L(0.729281) H01M(0.9235) H01P(0.944765) H01K(0.864888)
 H01J(0.667974) H018(0.634944) H01H(0.644394) H01F(0.624358) H017(0.633499)
 H00R(0.665839) H012(0.604229) H01A(0.559529) H00Y(0.570285) H00W(0.924989)
 H015(1.07959) H00T(1.168241) H00V(1.111563) H01O(0.896823) H01R(0.851732)
 H01I(0.546226) H019(0.59047) H01B(0.692389) H01C(0.696052) H01D(0.588922)
 H01N(0.486029) H01S(0.141696)
 Fixed Z: H00L(0.74386) H01M(0.645888) H01P(0.665244) H01K(0.805034)
 H01J(1.028498) H018(1.008984) H01H(0.948064) H01F(0.847618) H017(0.694728)
 H00R(0.347813) H012(0.269522) H01A(0.31227) H00Y(0.434161) H00W(0.469127)
 H015(0.482964) H00T(0.571376) H00V(0.641262) H01O(0.942294) H01R(1.040301)
 H01I(1.071803) H019(0.97648) H01B(1.172254) H01C(1.108792) H01D(1.144279)
 H01N(0.720807) H01S(0.719561)
;
_smtbx_masks_void_probe_radius 1.2
_smtbx_masks_void_truncation_radius 1.2
_olex2_submission_special_instructions 'No special instructions were received'
_oxdiff_exptl_absorpt_empirical_details
;
Empirical correction (ABSPACK) includes:
- Absorption correction using spherical harmonics
- Frame scaling
- Detector area scaling
;
_oxdiff_exptl_absorpt_empirical_full_max 3.777
_oxdiff_exptl_absorpt_empirical_full_min 0.408

loop_
_space_group_symop_operation_xyz
'x, y, z'
'-x, -y, -z'

loop_
_atom_site_label
_atom_site_type_symbol
_atom_site_fract_x
_atom_site_fract_y
_atom_site_fract_z
_atom_site_U_iso_or_equiv
_atom_site_adp_type
_atom_site_occupancy
_atom_site_site_symmetry_order
_atom_site_calc_flag
_atom_site_refinement_flags_posn
_atom_site_refinement_flags_adp
_atom_site_refinement_flags_occupancy
_atom_site_disorder_assembly
_atom_site_disorder_group
Re1 Re 0.26993(2) 0.70401(2) 0.49431(2) 0.02114(8) Uani 1 1 d . . . . .
Cl1 Cl 0.22385(12) 0.83950(10) 0.37045(8) 0.0335(3) Uani 1 1 d . . . . .
S1 S -0.15030(10) 0.64539(9) 0.55441(7) 0.0238(3) Uani 1 1 d . . . . .
S2 S -0.00289(11) 0.91657(9) 0.64650(7) 0.0263(3) Uani 1 1 d . . . . .
F1 F 0.3285(3) 0.7693(3) 0.71514(17) 0.0448(8) Uani 1 1 d . . . . .
F2 F 0.2287(3) 0.9106(3) 0.7633(2) 0.0511(9) Uani 1 1 d . . . . .
O1 O 0.5477(3) 0.7306(3) 0.4927(2) 0.0418(10) Uani 1 1 d . . . . .
O2 O 0.3221(3) 0.5582(3) 0.6493(2) 0.0369(9) Uani 1 1 d . . . . .
O3 O 0.3931(3) 0.5188(3) 0.4199(2) 0.0356(9) Uani 1 1 d . . . . .
N1 N 0.4647(4) 0.8524(3) 0.7599(2) 0.0299(9) Uani 1 1 d . . . . .
N2 N 0.3257(4) 0.7523(3) 0.8540(2) 0.0262(9) Uani 1 1 d . . . . .
N3 N 0.1125(4) 0.7067(3) 0.7799(2) 0.0255(9) Uani 1 1 d . . . . .
H00L H 0.168311 0.729281 0.743860 0.031 Uiso 1 1 calc R U . . .
N4 N 0.1660(3) 0.8277(3) 0.5534(2) 0.0200(8) Uani 1 1 d . . . . .
N5 N 0.0685(3) 0.6873(3) 0.4934(2) 0.0209(8) Uani 1 1 d . . . . .
C1 C 0.5156(5) 0.9007(4) 0.6934(3) 0.0343(12) Uani 1 1 d . . . . .
H01M H 0.474188 0.923500 0.645888 0.041 Uiso 1 1 calc R U . . .
C2 C 0.6387(5) 0.9129(4) 0.7035(3) 0.0370(13) Uani 1 1 d . . . . .
H01P H 0.694319 0.944765 0.665244 0.044 Uiso 1 1 calc R U . . .
C3 C 0.6624(5) 0.8689(4) 0.7805(3) 0.0329(12) Uani 1 1 d . . . . .
H01K H 0.738284 0.864888 0.805034 0.040 Uiso 1 1 calc R U . . .
C4 C 0.5539(5) 0.8313(4) 0.8160(3) 0.0292(11) Uani 1 1 d . . . . .
C5 C 0.5277(4) 0.7755(4) 0.8910(3) 0.0271(11) Uani 1 1 d . . . . .
C6 C 0.4153(4) 0.7396(4) 0.9088(3) 0.0280(11) Uani 1 1 d . . . . .
C7 C 0.3683(5) 0.6868(4) 0.9811(3) 0.0319(11) Uani 1 1 d . . . . .
H01J H 0.409499 0.667974 1.028498 0.038 Uiso 1 1 calc R U . . .
C8 C 0.2538(5) 0.6683(4) 0.9703(3) 0.0338(12) Uani 1 1 d . . . . .
H018 H 0.200050 0.634944 1.008984 0.041 Uiso 1 1 calc R U . . .
C9 C 0.2287(4) 0.7073(4) 0.8912(3) 0.0270(10) Uani 1 1 d . . . . .
C10 C 0.1215(5) 0.6946(4) 0.8564(3) 0.0261(10) Uani 1 1 d . . . . .
C11 C 0.0139(5) 0.6588(4) 0.8943(3) 0.0332(12) Uani 1 1 d . . . . .
H01H H -0.006506 0.644394 0.948064 0.040 Uiso 1 1 calc R U . . .
C12 C -0.0577(5) 0.6482(4) 0.8384(3) 0.0317(11) Uani 1 1 d . . . . .
H01F H -0.135207 0.624358 0.847618 0.038 Uiso 1 1 calc R U . . .
C13 C 0.0045(4) 0.6788(4) 0.7665(3) 0.0251(10) Uani 1 1 d . . . . .
C14 C -0.0280(4) 0.6755(4) 0.6932(3) 0.0260(10) Uani 1 1 d . . . . .
H017 H -0.086351 0.633499 0.694728 0.031 Uiso 1 1 calc R U . . .
C15 C 0.0109(4) 0.7225(3) 0.6217(3) 0.0201(9) Uani 1 1 d . . . . .
C16 C -0.0117(4) 0.6880(3) 0.5553(3) 0.0216(10) Uani 1 1 d . . . . .
C17 C 0.0189(4) 0.6538(3) 0.4385(3) 0.0220(10) Uani 1 1 d . . . . .
C18 C 0.0738(4) 0.6464(4) 0.3656(3) 0.0260(10) Uani 1 1 d . . . . .
H00R H 0.153245 0.665839 0.347813 0.031 Uiso 1 1 calc R U . . .
C19 C 0.0109(5) 0.6104(4) 0.3191(3) 0.0273(10) Uani 1 1 d . . . . .
H012 H 0.048250 0.604229 0.269522 0.033 Uiso 1 1 calc R U . . .
C20 C -0.1072(5) 0.5830(4) 0.3450(3) 0.0301(11) Uani 1 1 d . . . . .
H01A H -0.149387 0.559529 0.312270 0.036 Uiso 1 1 calc R U . . .
C21 C -0.1633(4) 0.5895(4) 0.4168(3) 0.0274(11) Uani 1 1 d . . . . .
H00Y H -0.242934 0.570285 0.434161 0.033 Uiso 1 1 calc R U . . .
C22 C -0.0998(4) 0.6252(4) 0.4634(3) 0.0227(10) Uani 1 1 d . . . . .
C23 C 0.0684(4) 0.8134(3) 0.6038(3) 0.0226(10) Uani 1 1 d . . . . .
C24 C 0.1938(4) 0.9236(4) 0.5488(3) 0.0255(10) Uani 1 1 d . . . . .
C25 C 0.2958(4) 0.9615(4) 0.5043(3) 0.0252(10) Uani 1 1 d . . . . .
H00W H 0.349758 0.924989 0.469127 0.030 Uiso 1 1 calc R U . . .
C26 C 0.3150(5) 1.0526(4) 0.5131(3) 0.0284(11) Uani 1 1 d . . . . .
H015 H 0.383030 1.079590 0.482964 0.034 Uiso 1 1 calc R U . . .
C27 C 0.2375(5) 1.1073(4) 0.5651(3) 0.0281(11) Uani 1 1 d . . . . .
H00T H 0.256674 1.168241 0.571376 0.034 Uiso 1 1 calc R U . . .
C28 C 0.1333(5) 1.0736(4) 0.6074(3) 0.0270(11) Uani 1 1 d . . . . .
H00V H 0.078113 1.111563 0.641262 0.032 Uiso 1 1 calc R U . . .
C29 C 0.1132(4) 0.9811(3) 0.5978(3) 0.0226(10) Uani 1 1 d . . . . .
C30 C 0.6249(5) 0.7486(4) 0.9506(3) 0.0301(11) Uani 1 1 d . . . . .
C31 C 0.6687(5) 0.8256(5) 0.9691(3) 0.0381(13) Uani 1 1 d . . . . .
H01O H 0.638517 0.896823 0.942294 0.046 Uiso 1 1 calc R U . . .
C32 C 0.7568(5) 0.7983(5) 1.0271(3) 0.0428(14) Uani 1 1 d . . . . .
H01R H 0.784039 0.851732 1.040301 0.051 Uiso 1 1 calc R U . . .
C33 C 0.8052(5) 0.6944(5) 1.0656(3) 0.0395(13) Uani 1 1 d . . . . .
C34 C 0.7634(5) 0.6177(5) 1.0461(3) 0.0380(13) Uani 1 1 d . . . . .
H01I H 0.795975 0.546226 1.071803 0.046 Uiso 1 1 calc R U . . .
C35 C 0.6740(5) 0.6440(4) 0.9891(3) 0.0331(12) Uani 1 1 d . . . . .
H019 H 0.646316 0.590470 0.976480 0.040 Uiso 1 1 calc R U . . .
C36 C 0.9000(6) 0.6654(6) 1.1282(4) 0.0580(18) Uani 1 1 d . . . . .
H01B H 0.855657 0.692389 1.172254 0.087 Uiso 1 1 calc R U . . .
H01C H 0.974114 0.696052 1.108792 0.087 Uiso 1 1 calc R U . . .
H01D H 0.931867 0.588922 1.144279 0.087 Uiso 1 1 calc R U . . .
C37 C 0.3479(4) 0.5892(4) 0.4460(3) 0.0271(11) Uani 1 1 d . . . . .
C38 C 0.3029(4) 0.6059(4) 0.5964(3) 0.0224(10) Uani 1 1 d . U . . .
C39 C 0.4417(5) 0.7222(3) 0.4939(3) 0.0260(11) Uani 1 1 d . . . . .
B1 B 0.3336(6) 0.8216(5) 0.7705(4) 0.0346(14) Uani 1 1 d . . . . .
Cl00 Cl 0.64968(17) 0.60089(14) 0.74903(12) 0.0678(5) Uani 1 1 d . . . . .
Cl4 Cl 0.70527(15) 0.37477(13) 0.80517(10) 0.0591(4) Uani 1 1 d . . . . .
Cl5 Cl 0.45072(14) 0.50399(12) 0.83553(9) 0.0510(4) Uani 1 1 d . . . . .
C01N C 0.5852(5) 0.4911(4) 0.7696(3) 0.0375(13) Uani 1 1 d . . . . .
H01N H 0.555017 0.486029 0.720807 0.045 Uiso 1 1 calc R U . . .
Cl2 Cl 0.3520(2) 0.11938(16) 0.75831(16) 0.0893(7) Uani 1 1 d . . . . .
Cl3 Cl 0.43869(16) 0.30925(13) 0.71691(11) 0.0578(4) Uani 1 1 d . . . . .
Cl6 Cl 0.5466(2) 0.14186(17) 0.84574(13) 0.0796(6) Uani 1 1 d . . . . .
C01S C 0.4848(6) 0.1730(5) 0.7546(4) 0.0531(16) Uani 1 1 d . . . . .
H01S H 0.555560 0.141696 0.719561 0.064 Uiso 1 1 calc R U . . .

loop_
_atom_site_aniso_label
_atom_site_aniso_U_11
_atom_site_aniso_U_22
_atom_site_aniso_U_33
_atom_site_aniso_U_23
_atom_site_aniso_U_13
_atom_site_aniso_U_12
Re1 0.01287(11) 0.01854(11) 0.03104(13) -0.00499(8) -0.00090(8) -0.00358(7)
Cl1 0.0258(6) 0.0307(7) 0.0429(8) -0.0081(6) -0.0008(5) -0.0070(5)
S1 0.0165(5) 0.0263(6) 0.0294(7) -0.0037(5) -0.0018(5) -0.0093(5)
S2 0.0197(6) 0.0215(6) 0.0370(7) -0.0087(5) 0.0040(5) -0.0050(5)
F1 0.0450(18) 0.072(2) 0.0273(17) -0.0038(16) -0.0009(14) -0.0393(17)
F2 0.0263(16) 0.0438(19) 0.067(2) 0.0191(17) -0.0155(15) -0.0074(14)
O1 0.0182(19) 0.038(2) 0.071(3) -0.011(2) -0.0003(17) -0.0117(16)
O2 0.0286(19) 0.046(2) 0.046(3) -0.022(2) 0.0108(17) -0.0211(17)
O3 0.0298(19) 0.028(2) 0.048(2) -0.0198(18) 0.0001(16) 0.0029(15)
N1 0.026(2) 0.032(2) 0.030(2) 0.0037(18) -0.0067(17) -0.0118(18)
N2 0.023(2) 0.026(2) 0.029(2) -0.0049(17) 0.0004(17) -0.0071(17)
N3 0.020(2) 0.030(2) 0.027(2) -0.0025(17) -0.0010(16) -0.0092(17)
N4 0.0184(19) 0.0142(18) 0.024(2) 0.0016(15) 0.0003(16) -0.0059(15)
N5 0.0176(19) 0.0169(19) 0.028(2) -0.0023(16) -0.0036(16) -0.0060(15)
C1 0.033(3) 0.040(3) 0.026(3) 0.003(2) -0.007(2) -0.012(2)
C2 0.027(3) 0.048(3) 0.032(3) 0.008(2) -0.004(2) -0.019(2)
C3 0.026(3) 0.035(3) 0.037(3) -0.002(2) -0.005(2) -0.011(2)
C4 0.025(3) 0.029(3) 0.033(3) -0.002(2) -0.008(2) -0.008(2)
C5 0.024(2) 0.027(3) 0.027(3) -0.004(2) -0.002(2) -0.004(2)
C6 0.023(2) 0.029(3) 0.029(3) -0.003(2) -0.008(2) -0.003(2)
C7 0.029(3) 0.040(3) 0.027(3) -0.009(2) -0.004(2) -0.007(2)
C8 0.032(3) 0.043(3) 0.025(3) -0.006(2) 0.004(2) -0.014(2)
C9 0.023(2) 0.030(3) 0.027(3) -0.007(2) -0.001(2) -0.005(2)
C10 0.027(2) 0.024(2) 0.026(3) -0.005(2) 0.001(2) -0.005(2)
C11 0.028(3) 0.044(3) 0.027(3) -0.010(2) 0.004(2) -0.011(2)
C12 0.027(3) 0.037(3) 0.032(3) -0.007(2) 0.000(2) -0.012(2)
C13 0.019(2) 0.024(2) 0.032(3) -0.007(2) -0.0001(19) -0.0050(19)
C14 0.015(2) 0.028(3) 0.034(3) -0.006(2) 0.0006(19) -0.0065(19)
C15 0.009(2) 0.019(2) 0.031(3) -0.0052(19) -0.0020(18) -0.0015(17)
C16 0.013(2) 0.016(2) 0.032(3) 0.0008(19) -0.0024(19) -0.0050(17)
C17 0.017(2) 0.016(2) 0.030(3) -0.0022(19) -0.0054(19) -0.0017(17)
C18 0.023(2) 0.022(2) 0.031(3) 0.000(2) -0.003(2) -0.0066(19)
C19 0.027(3) 0.031(3) 0.027(3) -0.008(2) -0.003(2) -0.010(2)
C20 0.028(3) 0.026(3) 0.038(3) -0.007(2) -0.011(2) -0.005(2)
C21 0.020(2) 0.025(3) 0.037(3) -0.004(2) -0.004(2) -0.0072(19)
C22 0.018(2) 0.024(2) 0.025(3) -0.0006(19) -0.0046(18) -0.0070(18)
C23 0.016(2) 0.021(2) 0.029(3) -0.005(2) 0.0002(19) -0.0053(18)
C24 0.021(2) 0.020(2) 0.033(3) -0.001(2) -0.004(2) -0.0039(19)
C25 0.021(2) 0.024(2) 0.028(3) -0.003(2) -0.0028(19) -0.0029(19)
C26 0.024(2) 0.024(3) 0.035(3) -0.001(2) -0.004(2) -0.007(2)
C27 0.029(3) 0.016(2) 0.040(3) -0.001(2) -0.010(2) -0.0081(19)
C28 0.030(3) 0.018(2) 0.030(3) -0.007(2) -0.005(2) 0.0008(19)
C29 0.017(2) 0.021(2) 0.028(3) -0.0036(19) -0.0019(19) -0.0026(18)
C30 0.023(2) 0.039(3) 0.025(3) -0.002(2) -0.001(2) -0.009(2)
C31 0.036(3) 0.040(3) 0.039(3) -0.008(3) -0.008(2) -0.010(2)
C32 0.037(3) 0.063(4) 0.038(3) -0.023(3) -0.004(3) -0.017(3)
C33 0.027(3) 0.061(4) 0.026(3) -0.008(3) -0.004(2) -0.007(3)
C34 0.024(3) 0.046(3) 0.035(3) 0.003(3) 0.002(2) -0.008(2)
C35 0.025(3) 0.041(3) 0.031(3) 0.000(2) -0.001(2) -0.012(2)
C36 0.042(4) 0.085(5) 0.045(4) -0.014(4) -0.015(3) -0.010(3)
C37 0.019(2) 0.029(3) 0.031(3) 0.003(2) -0.005(2) -0.012(2)
C38 0.0203(13) 0.0221(13) 0.0262(13) -0.0070(9) -0.0023(9) -0.0063(9)
C39 0.024(3) 0.015(2) 0.036(3) -0.004(2) 0.000(2) -0.0031(19)
B1 0.026(3) 0.042(4) 0.033(3) 0.006(3) -0.006(2) -0.016(3)
Cl00 0.0560(10) 0.0548(10) 0.1003(15) -0.0235(10) 0.0197(10) -0.0320(8)
Cl4 0.0407(8) 0.0558(10) 0.0642(11) -0.0067(8) 0.0126(7) 0.0003(7)
Cl5 0.0372(8) 0.0529(9) 0.0516(9) -0.0069(7) 0.0160(7) -0.0067(7)
C01N 0.029(3) 0.043(3) 0.042(3) -0.012(3) 0.008(2) -0.015(2)
Cl2 0.0726(13) 0.0659(13) 0.147(2) -0.0433(14) 0.0114(13) -0.0364(10)
Cl3 0.0477(9) 0.0445(9) 0.0798(13) -0.0077(8) -0.0132(8) -0.0122(7)
Cl6 0.0772(13) 0.0701(13) 0.0745(14) 0.0069(10) -0.0060(10) -0.0136(10)
C01S 0.042(3) 0.048(4) 0.067(5) -0.016(3) 0.010(3) -0.010(3)

loop_
_atom_type_symbol
_atom_type_description
_atom_type_scat_dispersion_real
_atom_type_scat_dispersion_imag
_atom_type_scat_source
C C 0.0033 0.0016 'International Tables Vol C Tables 4.2.6.8 and 6.1.1.4'
H H 0.0000 0.0000 'International Tables Vol C Tables 4.2.6.8 and 6.1.1.4'
B B 0.0013 0.0007 'International Tables Vol C Tables 4.2.6.8 and 6.1.1.4'
Cl Cl 0.1484 0.1585 'International Tables Vol C Tables 4.2.6.8 and 6.1.1.4'
F F 0.0171 0.0103 'International Tables Vol C Tables 4.2.6.8 and 6.1.1.4'
N N 0.0061 0.0033 'International Tables Vol C Tables 4.2.6.8 and 6.1.1.4'
O O 0.0106 0.0060 'International Tables Vol C Tables 4.2.6.8 and 6.1.1.4'
Re Re -1.0185 7.2310 'International Tables Vol C Tables 4.2.6.8 and 6.1.1.4'
S S 0.1246 0.1234 'International Tables Vol C Tables 4.2.6.8 and 6.1.1.4'

loop_
_geom_angle_atom_site_label_1
_geom_angle_atom_site_label_2
_geom_angle_atom_site_label_3
_geom_angle
_geom_angle_site_symmetry_1
_geom_angle_site_symmetry_3
_geom_angle_publ_flag
N4 Re1 Cl1 87.41(10) . . ?
N4 Re1 N5 81.98(13) . . ?
N5 Re1 Cl1 86.88(10) . . ?
C37 Re1 Cl1 94.69(15) . . ?
C37 Re1 N4 174.61(16) . . ?
C37 Re1 N5 93.16(16) . . ?
C37 Re1 C38 89.72(19) . . ?
C38 Re1 Cl1 175.50(13) . . ?
C38 Re1 N4 88.27(16) . . ?
C38 Re1 N5 93.74(17) . . ?
C39 Re1 Cl1 91.92(15) . . ?
C39 Re1 N4 97.09(16) . . ?
C39 Re1 N5 178.51(16) . . ?
C39 Re1 C37 87.81(19) . . ?
C39 Re1 C38 87.4(2) . . ?
C16 S1 C22 89.4(2) . . ?
C23 S2 C29 89.5(2) . . ?
C1 N1 C4 107.7(4) . . ?
C1 N1 B1 125.4(4) . . ?
C4 N1 B1 126.8(4) . . ?
C6 N2 B1 122.5(4) . . ?
C9 N2 C6 107.2(4) . . ?
C9 N2 B1 129.7(4) . . ?
C10 N3 H00L 124.6 . . ?
C10 N3 C13 110.9(4) . . ?
C13 N3 H00L 124.6 . . ?
C23 N4 Re1 120.2(3) . . ?
C23 N4 C24 111.2(4) . . ?
C24 N4 Re1 128.5(3) . . ?
C16 N5 Re1 120.8(3) . . ?
C16 N5 C17 110.9(4) . . ?
C17 N5 Re1 127.0(3) . . ?
N1 C1 H01M 124.6 . . ?
N1 C1 C2 110.7(4) . . ?
C2 C1 H01M 124.6 . . ?
C1 C2 H01P 127.0 . . ?
C3 C2 C1 106.0(5) . . ?
C3 C2 H01P 127.0 . . ?
C2 C3 H01K 126.0 . . ?
C2 C3 C4 107.9(4) . . ?
C4 C3 H01K 126.0 . . ?
N1 C4 C3 107.7(4) . . ?
N1 C4 C5 119.5(4) . . ?
C5 C4 C3 132.7(5) . . ?
C4 C5 C30 119.9(4) . . ?
C6 C5 C4 120.4(4) . . ?
C6 C5 C30 119.5(4) . . ?
N2 C6 C7 108.0(4) . . ?
C5 C6 N2 123.0(5) . . ?
C5 C6 C7 129.0(4) . . ?
C6 C7 H01J 126.2 . . ?
C8 C7 C6 107.7(4) . . ?
C8 C7 H01J 126.2 . . ?
C7 C8 H018 126.0 . . ?
C7 C8 C9 108.0(5) . . ?
C9 C8 H018 126.0 . . ?
N2 C9 C8 109.2(4) . . ?
N2 C9 C10 126.3(5) . . ?
C8 C9 C10 124.4(5) . . ?
N3 C10 C9 125.6(4) . . ?
N3 C10 C11 107.2(4) . . ?
C11 C10 C9 127.0(5) . . ?
C10 C11 H01H 126.3 . . ?
C12 C11 C10 107.4(5) . . ?
C12 C11 H01H 126.3 . . ?
C11 C12 H01F 125.9 . . ?
C11 C12 C13 108.1(4) . . ?
C13 C12 H01F 125.9 . . ?
N3 C13 C12 106.4(4) . . ?
N3 C13 C14 125.0(4) . . ?
C12 C13 C14 128.5(4) . . ?
C13 C14 H017 114.8 . . ?
C15 C14 C13 130.4(4) . . ?
C15 C14 H017 114.8 . . ?
C14 C15 C16 119.7(4) . . ?
C14 C15 C23 124.4(4) . . ?
C16 C15 C23 115.8(4) . . ?
N5 C16 S1 115.8(3) . . ?
N5 C16 C15 123.8(4) . . ?
C15 C16 S1 120.3(3) . . ?
N5 C17 C22 113.4(4) . . ?
C18 C17 N5 127.3(4) . . ?
C18 C17 C22 119.3(4) . . ?
C17 C18 H00R 120.4 . . ?
C17 C18 C19 119.2(4) . . ?
C19 C18 H00R 120.4 . . ?
C18 C19 H012 119.8 . . ?
C18 C19 C20 120.4(5) . . ?
C20 C19 H012 119.8 . . ?
C19 C20 H01A 119.3 . . ?
C21 C20 C19 121.5(4) . . ?
C21 C20 H01A 119.3 . . ?
C20 C21 H00Y 121.0 . . ?
C20 C21 C22 118.0(4) . . ?
C22 C21 H00Y 121.0 . . ?
C17 C22 S1 110.4(3) . . ?
C21 C22 S1 128.0(4) . . ?
C21 C22 C17 121.6(4) . . ?
N4 C23 S2 115.1(3) . . ?
N4 C23 C15 125.8(4) . . ?
C15 C23 S2 118.9(3) . . ?
N4 C24 C25 126.6(4) . . ?
C29 C24 N4 113.7(4) . . ?
C29 C24 C25 119.6(4) . . ?
C24 C25 H00W 121.0 . . ?
C26 C25 C24 118.0(4) . . ?
C26 C25 H00W 121.0 . . ?
C25 C26 H015 119.0 . . ?
C25 C26 C27 122.1(5) . . ?
C27 C26 H015 119.0 . . ?
C26 C27 H00T 119.5 . . ?
C28 C27 C26 120.9(4) . . ?
C28 C27 H00T 119.5 . . ?
C27 C28 H00V 121.6 . . ?
C27 C28 C29 116.9(4) . . ?
C29 C28 H00V 121.6 . . ?
C24 C29 S2 110.2(3) . . ?
C24 C29 C28 122.5(4) . . ?
C28 C29 S2 127.2(4) . . ?
C31 C30 C5 121.4(5) . . ?
C31 C30 C35 118.8(5) . . ?
C35 C30 C5 119.8(5) . . ?
C30 C31 H01O 119.9 . . ?
C30 C31 C32 120.2(5) . . ?
C32 C31 H01O 119.9 . . ?
C31 C32 H01R 119.5 . . ?
C33 C32 C31 121.0(6) . . ?
C33 C32 H01R 119.5 . . ?
C32 C33 C36 120.8(6) . . ?
C34 C33 C32 118.7(5) . . ?
C34 C33 C36 120.5(6) . . ?
C33 C34 H01I 119.6 . . ?
C33 C34 C35 120.8(5) . . ?
C35 C34 H01I 119.6 . . ?
C30 C35 H019 119.8 . . ?
C34 C35 C30 120.5(5) . . ?
C34 C35 H019 119.8 . . ?
C33 C36 H01B 109.5 . . ?
C33 C36 H01C 109.5 . . ?
C33 C36 H01D 109.5 . . ?
H01B C36 H01C 109.5 . . ?
H01B C36 H01D 109.5 . . ?
H01C C36 H01D 109.5 . . ?
O3 C37 Re1 177.5(4) . . ?
O2 C38 Re1 177.1(4) . . ?
O1 C39 Re1 177.8(4) . . ?
F1 B1 F2 109.3(4) . . ?
F1 B1 N1 109.5(5) . . ?
F1 B1 N2 112.4(5) . . ?
F2 B1 N1 110.5(5) . . ?
F2 B1 N2 108.1(4) . . ?
N1 B1 N2 107.1(4) . . ?
Cl00 C01N Cl4 111.1(3) . . ?
Cl00 C01N H01N 108.2 . . ?
Cl4 C01N H01N 108.2 . . ?
Cl5 C01N Cl00 111.1(3) . . ?
Cl5 C01N Cl4 109.9(3) . . ?
Cl5 C01N H01N 108.2 . . ?
Cl2 C01S Cl3 110.4(4) . . ?
Cl2 C01S H01S 108.2 . . ?
Cl3 C01S H01S 108.2 . . ?
Cl6 C01S Cl2 110.6(4) . . ?
Cl6 C01S Cl3 111.0(4) . . ?
Cl6 C01S H01S 108.2 . . ?

loop_
_geom_bond_atom_site_label_1
_geom_bond_atom_site_label_2
_geom_bond_distance
_geom_bond_site_symmetry_2
_geom_bond_publ_flag
Re1 Cl1 2.4998(14) . ?
Re1 N4 2.205(4) . ?
Re1 N5 2.222(4) . ?
Re1 C37 1.935(5) . ?
Re1 C38 1.977(5) . ?
Re1 C39 1.912(5) . ?
S1 C16 1.734(4) . ?
S1 C22 1.735(5) . ?
S2 C23 1.734(4) . ?
S2 C29 1.735(5) . ?
F1 B1 1.389(7) . ?
F2 B1 1.394(7) . ?
O1 C39 1.163(6) . ?
O2 C38 1.012(6) . ?
O3 C37 1.145(6) . ?
N1 C1 1.339(6) . ?
N1 C4 1.393(6) . ?
N1 B1 1.544(7) . ?
N2 C6 1.404(6) . ?
N2 C9 1.365(6) . ?
N2 B1 1.562(7) . ?
N3 H00L 0.8800 . ?
N3 C10 1.359(6) . ?
N3 C13 1.374(6) . ?
N4 C23 1.317(6) . ?
N4 C24 1.404(6) . ?
N5 C16 1.321(6) . ?
N5 C17 1.407(6) . ?
C1 H01M 0.9500 . ?
C1 C2 1.405(7) . ?
C2 H01P 0.9500 . ?
C3 C2 1.386(7) . ?
C3 H01K 0.9500 . ?
C4 C3 1.409(7) . ?
C5 C4 1.405(7) . ?
C5 C6 1.387(7) . ?
C6 C7 1.422(7) . ?
C7 H01J 0.9500 . ?
C8 C7 1.358(7) . ?
C8 H018 0.9500 . ?
C9 C8 1.417(7) . ?
C9 C10 1.440(7) . ?
C10 C11 1.401(7) . ?
C11 H01H 0.9500 . ?
C12 C11 1.396(7) . ?
C12 H01F 0.9500 . ?
C13 C12 1.400(7) . ?
C13 C14 1.424(7) . ?
C14 H017 0.9500 . ?
C15 C14 1.354(7) . ?
C15 C16 1.469(6) . ?
C17 C18 1.391(7) . ?
C17 C22 1.413(6) . ?
C18 H00R 0.9500 . ?
C18 C19 1.393(6) . ?
C19 H012 0.9500 . ?
C19 C20 1.402(7) . ?
C20 H01A 0.9500 . ?
C21 C20 1.375(7) . ?
C21 H00Y 0.9500 . ?
C22 C21 1.395(6) . ?
C23 C15 1.480(6) . ?
C25 C24 1.404(7) . ?
C25 H00W 0.9500 . ?
C25 C26 1.371(7) . ?
C26 H015 0.9500 . ?
C27 C26 1.402(7) . ?
C27 H00T 0.9500 . ?
C27 C28 1.385(7) . ?
C28 H00V 0.9500 . ?
C29 C24 1.397(7) . ?
C29 C28 1.398(6) . ?
C30 C5 1.489(7) . ?
C30 C31 1.392(7) . ?
C31 H01O 0.9500 . ?
C31 C32 1.398(8) . ?
C32 H01R 0.9500 . ?
C33 C32 1.389(8) . ?
C33 C36 1.508(7) . ?
C34 C33 1.385(8) . ?
C34 H01I 0.9500 . ?
C35 C30 1.396(7) . ?
C35 C34 1.395(7) . ?
C35 H019 0.9500 . ?
C36 H01B 0.9800 . ?
C36 H01C 0.9800 . ?
C36 H01D 0.9800 . ?
Cl00 C01N 1.755(6) . ?
Cl4 C01N 1.763(6) . ?
Cl5 C01N 1.749(5) . ?
C01N H01N 1.0000 . ?
Cl2 C01S 1.752(6) . ?
Cl3 C01S 1.755(7) . ?
Cl6 C01S 1.750(7) . ?
C01S H01S 1.0000 . ?

loop_
_geom_torsion_atom_site_label_1
_geom_torsion_atom_site_label_2
_geom_torsion_atom_site_label_3
_geom_torsion_atom_site_label_4
_geom_torsion
_geom_torsion_site_symmetry_1
_geom_torsion_site_symmetry_2
_geom_torsion_site_symmetry_3
_geom_torsion_site_symmetry_4
_geom_torsion_publ_flag
Re1 N4 C23 S2 179.28(19) . . . . ?
Re1 N4 C23 C15 -5.4(6) . . . . ?
Re1 N4 C24 C25 0.3(7) . . . . ?
Re1 N4 C24 C29 -176.0(3) . . . . ?
Re1 N5 C16 S1 -166.06(19) . . . . ?
Re1 N5 C16 C15 14.2(6) . . . . ?
Re1 N5 C17 C18 -15.5(6) . . . . ?
Re1 N5 C17 C22 164.4(3) . . . . ?
S1 C22 C21 C20 177.6(4) . . . . ?
S2 C23 C15 C14 -44.4(6) . . . . ?
S2 C23 C15 C16 131.4(4) . . . . ?
S2 C29 C24 N4 -2.8(5) . . . . ?
S2 C29 C24 C25 -179.4(4) . . . . ?
S2 C29 C28 C27 176.3(4) . . . . ?
N1 C1 C2 C3 0.2(6) . . . . ?
N1 C4 C3 C2 0.2(6) . . . . ?
N2 C6 C7 C8 -0.1(6) . . . . ?
N2 C9 C8 C7 -1.6(6) . . . . ?
N2 C9 C10 N3 13.4(8) . . . . ?
N2 C9 C10 C11 -172.8(5) . . . . ?
N3 C10 C11 C12 1.0(6) . . . . ?
N3 C13 C12 C11 0.3(5) . . . . ?
N3 C13 C14 C15 -20.2(8) . . . . ?
N4 C23 C15 C14 140.5(5) . . . . ?
N4 C23 C15 C16 -43.7(6) . . . . ?
N5 C17 C18 C19 179.4(4) . . . . ?
N5 C17 C22 S1 2.1(5) . . . . ?
N5 C17 C22 C21 -179.7(4) . . . . ?
C1 N1 C4 C3 -0.1(6) . . . . ?
C1 N1 C4 C5 -176.6(5) . . . . ?
C1 N1 B1 F1 49.0(7) . . . . ?
C1 N1 B1 F2 -71.3(7) . . . . ?
C1 N1 B1 N2 171.2(5) . . . . ?
C4 N1 C1 C2 -0.1(6) . . . . ?
C4 N1 B1 F1 -127.8(5) . . . . ?
C4 N1 B1 F2 111.9(5) . . . . ?
C4 N1 B1 N2 -5.6(7) . . . . ?
C4 C3 C2 C1 -0.3(6) . . . . ?
C4 C5 C6 N2 2.8(7) . . . . ?
C4 C5 C6 C7 -176.6(5) . . . . ?
C5 C4 C3 C2 176.1(5) . . . . ?
C5 C6 C7 C8 179.5(5) . . . . ?
C5 C30 C31 C32 177.9(5) . . . . ?
C6 N2 C9 C8 1.5(5) . . . . ?
C6 N2 C9 C10 -174.7(4) . . . . ?
C6 N2 B1 F1 129.7(4) . . . . ?
C6 N2 B1 F2 -109.6(5) . . . . ?
C6 N2 B1 N1 9.4(7) . . . . ?
C6 C5 C4 N1 1.4(7) . . . . ?
C6 C5 C4 C3 -174.1(5) . . . . ?
C8 C9 C10 N3 -162.4(5) . . . . ?
C8 C9 C10 C11 11.5(8) . . . . ?
C9 N2 C6 C5 179.5(4) . . . . ?
C9 N2 C6 C7 -0.9(5) . . . . ?
C9 N2 B1 F1 -60.9(7) . . . . ?
C9 N2 B1 F2 59.8(7) . . . . ?
C9 N2 B1 N1 178.9(4) . . . . ?
C9 C8 C7 C6 1.0(6) . . . . ?
C9 C10 C11 C12 -173.7(5) . . . . ?
C10 N3 C13 C12 0.3(5) . . . . ?
C10 N3 C13 C14 -175.5(4) . . . . ?
C10 C9 C8 C7 174.8(4) . . . . ?
C12 C13 C14 C15 164.9(5) . . . . ?
C13 N3 C10 C9 174.0(4) . . . . ?
C13 N3 C10 C11 -0.9(5) . . . . ?
C13 C12 C11 C10 -0.8(6) . . . . ?
C14 C13 C12 C11 175.9(5) . . . . ?
C14 C15 C16 S1 34.2(5) . . . . ?
C14 C15 C16 N5 -146.1(4) . . . . ?
C16 S1 C22 C17 -0.9(3) . . . . ?
C16 S1 C22 C21 -179.0(4) . . . . ?
C16 N5 C17 C18 177.6(4) . . . . ?
C16 N5 C17 C22 -2.5(5) . . . . ?
C16 C15 C14 C13 165.8(4) . . . . ?
C17 N5 C16 S1 1.8(5) . . . . ?
C17 N5 C16 C15 -178.0(4) . . . . ?
C17 C18 C19 C20 0.8(7) . . . . ?
C17 C22 C21 C20 -0.2(7) . . . . ?
C18 C17 C22 S1 -178.0(3) . . . . ?
C18 C17 C22 C21 0.2(7) . . . . ?
C18 C19 C20 C21 -0.9(7) . . . . ?
C22 S1 C16 N5 -0.5(4) . . . . ?
C22 S1 C16 C15 179.3(4) . . . . ?
C22 C17 C18 C19 -0.5(7) . . . . ?
C22 C21 C20 C19 0.6(7) . . . . ?
C23 S2 C29 C24 3.5(4) . . . . ?
C23 S2 C29 C28 -172.6(4) . . . . ?
C23 N4 C24 C25 176.3(5) . . . . ?
C23 N4 C24 C29 0.0(6) . . . . ?
C23 C15 C14 C13 -18.5(7) . . . . ?
C23 C15 C16 S1 -141.8(3) . . . . ?
C23 C15 C16 N5 37.9(6) . . . . ?
C24 N4 C23 S2 2.9(5) . . . . ?
C24 N4 C23 C15 178.2(4) . . . . ?
C24 C25 C26 C27 0.6(7) . . . . ?
C24 C29 C28 C27 0.6(7) . . . . ?
C26 C25 C24 N4 -173.8(4) . . . . ?
C26 C25 C24 C29 2.4(7) . . . . ?
C26 C27 C28 C29 2.5(7) . . . . ?
C28 C27 C26 C25 -3.2(7) . . . . ?
C28 C29 C24 N4 173.6(4) . . . . ?
C28 C29 C24 C25 -3.0(7) . . . . ?
C29 S2 C23 N4 -3.8(4) . . . . ?
C29 S2 C23 C15 -179.5(4) . . . . ?
C30 C5 C4 N1 177.4(4) . . . . ?
C30 C5 C4 C3 2.0(9) . . . . ?
C30 C5 C6 N2 -173.2(4) . . . . ?
C30 C5 C6 C7 7.3(8) . . . . ?
C30 C31 C32 C33 1.8(9) . . . . ?
C30 C35 C34 C33 0.1(8) . . . . ?
C31 C30 C5 C4 56.6(7) . . . . ?
C31 C30 C5 C6 -127.3(5) . . . . ?
C34 C33 C32 C31 -0.6(8) . . . . ?
C34 C35 C30 C5 -178.8(5) . . . . ?
C34 C35 C30 C31 1.1(8) . . . . ?
C35 C30 C5 C4 -123.4(5) . . . . ?
C35 C30 C5 C6 52.7(7) . . . . ?
C35 C30 C31 C32 -2.1(8) . . . . ?
C35 C34 C33 C32 -0.3(8) . . . . ?
C35 C34 C33 C36 178.9(5) . . . . ?
C36 C33 C32 C31 -179.9(6) . . . . ?
B1 N1 C1 C2 -177.4(5) . . . . ?
B1 N1 C4 C3 177.2(5) . . . . ?
B1 N1 C4 C5 0.7(8) . . . . ?
B1 N2 C6 C5 -9.0(7) . . . . ?
B1 N2 C6 C7 170.6(4) . . . . ?
B1 N2 C9 C8 -169.1(5) . . . . ?
B1 N2 C9 C10 14.6(8) . . . . ?

loop_
_smtbx_masks_void_nr
_smtbx_masks_void_average_x
_smtbx_masks_void_average_y
_smtbx_masks_void_average_z
_smtbx_masks_void_volume
_smtbx_masks_void_count_electrons
_smtbx_masks_void_content
1 -0.036 0.000 0.000 316.4 107.1 '2 C6H14'
